data_7125551
loop_
_publ_author_name
'Ishii, Youichi'
'Onaka, Ken-ichi'
'Hirakawa, Hidehiko'
'Shiramizu, Kohei'

_publ_section_title
;
 Site-selective and stepwise complexation of two M(cod)+ (M = Rh, Ir)
 fragments with calix[4]arene.
;
_journal_issue 10
_journal_name_full 'Chemical communications (Cambridge, England)'
_journal_page_first 1150
_journal_page_last 1151
_journal_paper_doi 10.1039/b201992m
_journal_year 2002
_chemical_formula_sum 'C38 H39 Cl4 O4 Rh'
_chemical_formula_weight 804.44
_space_group_IT_number 14
_space_group_name_Hall '-P 2yn'
_space_group_name_H-M_alt 'P 1 21/n 1'
_symmetry_cell_setting monoclinic
_symmetry_Int_Tables_number 14
_symmetry_space_group_name_H-M 'P 1 21/n 1'
_cell_angle_alpha 90
_cell_angle_beta 93.46(2)
_cell_angle_gamma 90
_cell_formula_units_Z 4
_cell_length_a 10.705(4)
_cell_length_b 20.317(2)
_cell_length_c 16.187(2)
_cell_measurement_reflns_used 25
_cell_measurement_temperature 294.2
_cell_measurement_theta_max 20.0
_cell_measurement_theta_min 19.7
_cell_volume 3514.1(14)
_computing_cell_refinement 'MSC/AFC Diffractometer Control'
_computing_data_collection 'MSC/AFC Diffractometer Control'
_computing_data_reduction 'teXsan Ver. 1.11'
_computing_publication_material 'teXsan Ver. 1.11'
_computing_structure_refinement 'teXsan Ver. 1.10'
_computing_structure_solution 'DIRDIF94 (PATTY)'
_diffrn_measurement_device_type 'Rigaku AFC7R'
_diffrn_measurement_method \w-2\q
_diffrn_radiation_type 'Mo K\a'
_diffrn_radiation_wavelength 0.7107
_diffrn_reflns_av_R_equivalents 0.015
_diffrn_reflns_limit_h_max 11
_diffrn_reflns_limit_h_min 0
_diffrn_reflns_limit_k_max 25
_diffrn_reflns_limit_k_min 0
_diffrn_reflns_limit_l_max 28
_diffrn_reflns_limit_l_min -29
_diffrn_reflns_number 8471
_diffrn_reflns_theta_full 27.50
_diffrn_reflns_theta_max 27.50
_diffrn_standards_decay_% 0.16
_diffrn_standards_interval_count 150
_diffrn_standards_number 3
_exptl_absorpt_coefficient_mu 0.829
_exptl_absorpt_correction_T_max 0.999
_exptl_absorpt_correction_T_min 0.832
_exptl_absorpt_correction_type psi-scan
_exptl_absorpt_process_details '(North, Phillips & Mathews, 1968)'
_exptl_crystal_colour yellow
_exptl_crystal_density_diffrn 1.520
_exptl_crystal_density_method 'not measured'
_exptl_crystal_description plate
_exptl_crystal_size_max 0.650
_exptl_crystal_size_mid 0.450
_exptl_crystal_size_min 0.200
_refine_diff_density_max 0.77
_refine_diff_density_min -0.85
_refine_ls_extinction_coef 0.0001(4)
_refine_ls_extinction_method 'Zachariasen(1967) type 2 Gaussian isotropic'
_refine_ls_goodness_of_fit_ref 1.985
_refine_ls_hydrogen_treatment noref
_refine_ls_number_parameters 425
_refine_ls_number_reflns 4548
_refine_ls_R_factor_gt 0.0510
_refine_ls_shift/su_max 0.0330
_refine_ls_structure_factor_coef F
_refine_ls_weighting_details 'w = 1/[\s^2^(Fo) + 0.00016|Fo|^2^]'
_refine_ls_weighting_scheme calc
_refine_ls_wR_factor_ref 0.0513
_reflns_number_gt 4548
_reflns_number_total 8052
_reflns_threshold_expression F^2^>2.0\s(F^2^)
_cod_data_source_file b201992m.txt
_cod_data_source_block '[(cod)Rh(h6-L1H3)]$Ba&#x0013;(JCH2Cl2(1a$Ba&#x0013;(JCH2Cl2)'
_cod_original_cell_volume 3514(1)
_cod_original_formula_sum 'C38 H39 Cl4 O4 Rh '
_cod_database_code 7125551

loop_
_symmetry_equiv_pos_as_xyz
x,y,z
1/2-x,1/2+y,1/2-z
-x,-y,-z
1/2+x,1/2-y,1/2+z

loop_
_atom_site_label
_atom_site_type_symbol
_atom_site_fract_x
_atom_site_fract_y
_atom_site_fract_z
_atom_site_U_iso_or_equiv
_atom_site_adp_type
_atom_site_occupancy
_atom_site_calc_flag
Rh(1) Rh 0.10847(4) 0.05709(2) 0.26759(3) 0.0390(1) Uani 1.00 d
Cl(1) Cl 0.2225(3) 0.2666(1) 0.0961(2) 0.141(1) Uani 1.00 d
Cl(2) Cl 0.4688(3) 0.2788(2) 0.0323(2) 0.153(1) Uani 1.00 d
Cl(3) Cl 0.4167(3) -0.0879(2) 0.0039(2) 0.174(2) Uani 1.00 d
Cl(4) Cl 0.4109(3) -0.0575(2) -0.1674(2) 0.173(1) Uani 1.00 d
O(1) O -0.0745(3) 0.1466(2) 0.1301(2) 0.042(1) Uani 1.00 d
O(2) O -0.1752(4) 0.2623(2) 0.1417(3) 0.071(2) Uani 1.00 d
O(3) O -0.1994(4) 0.2714(2) -0.0366(2) 0.060(1) Uani 1.00 d
O(4) O -0.0871(3) 0.1457(2) -0.0272(2) 0.056(1) Uani 1.00 d
C(1) C 0.0332(5) 0.1381(3) 0.1679(3) 0.037(2) Uani 1.00 d
C(2) C 0.1236(5) 0.0920(3) 0.1361(3) 0.038(2) Uani 1.00 d
C(3) C 0.2480(5) 0.0882(3) 0.1727(3) 0.046(2) Uani 1.00 d
C(4) C 0.2796(5) 0.1211(3) 0.2453(4) 0.050(2) Uani 1.00 d
C(5) C 0.1881(5) 0.1590(3) 0.2825(3) 0.048(2) Uani 1.00 d
C(6) C 0.0673(5) 0.1697(3) 0.2451(3) 0.040(2) Uani 1.00 d
C(7) C -0.0237(5) 0.2147(3) 0.2840(3) 0.050(2) Uani 1.00 d
C(8) C -0.0931(6) 0.3039(3) 0.1803(4) 0.052(2) Uani 1.00 d
C(9) C -0.0189(5) 0.2846(3) 0.2512(3) 0.047(2) Uani 1.00 d
C(10) C 0.0583(6) 0.3309(3) 0.2898(4) 0.057(2) Uani 1.00 d
C(11) C 0.0632(6) 0.3951(3) 0.2609(4) 0.066(2) Uani 1.00 d
C(12) C -0.0101(7) 0.4116(3) 0.1902(4) 0.069(2) Uani 1.00 d
C(13) C -0.0860(6) 0.3672(3) 0.1482(4) 0.059(2) Uani 1.00 d
C(14) C -0.1538(7) 0.3852(3) 0.0673(4) 0.076(3) Uani 1.00 d
C(15) C -0.0969(5) 0.3094(3) -0.0513(3) 0.048(2) Uani 1.00 d
C(16) C -0.0761(6) 0.3670(3) -0.0056(4) 0.055(2) Uani 1.00 d
C(17) C 0.0217(7) 0.4065(3) -0.0245(5) 0.072(3) Uani 1.00 d
C(18) C 0.0973(7) 0.3912(4) -0.0879(5) 0.073(3) Uani 1.00 d
C(19) C 0.0782(6) 0.3330(3) -0.1312(4) 0.060(2) Uani 1.00 d
C(20) C -0.0177(5) 0.2910(3) -0.1133(3) 0.047(2) Uani 1.00 d
C(21) C -0.0343(6) 0.2268(3) -0.1607(3) 0.053(2) Uani 1.00 d
C(22) C 0.0280(5) 0.1377(3) -0.0574(3) 0.041(2) Uani 1.00 d
C(23) C 0.0552(5) 0.1746(3) -0.1271(3) 0.044(2) Uani 1.00 d
C(24) C 0.1679(6) 0.1634(3) -0.1619(4) 0.054(2) Uani 1.00 d
C(25) C 0.2535(6) 0.1189(3) -0.1279(4) 0.056(2) Uani 1.00 d
C(26) C 0.2279(5) 0.0846(3) -0.0577(4) 0.051(2) Uani 1.00 d
C(27) C 0.1143(5) 0.0934(3) -0.0205(3) 0.040(2) Uani 1.00 d
C(28) C 0.0880(5) 0.0553(3) 0.0574(3) 0.041(1) Uani 1.00 d
C(29) C -0.0437(6) -0.0068(3) 0.2408(4) 0.059(2) Uani 1.00 d
C(30) C 0.0652(6) -0.0429(3) 0.2398(4) 0.054(2) Uani 1.00 d
C(31) C 0.1090(7) -0.0911(4) 0.3078(4) 0.076(2) Uani 1.00 d
C(32) C 0.1831(7) -0.0590(4) 0.3779(4) 0.079(2) Uani 1.00 d
C(33) C 0.1662(6) 0.0146(3) 0.3855(3) 0.054(2) Uani 1.00 d
C(34) C 0.0508(7) 0.0449(3) 0.3916(3) 0.059(2) Uani 1.00 d
C(35) C -0.0706(7) 0.0060(5) 0.3933(4) 0.090(3) Uani 1.00 d
C(36) C -0.1350(6) -0.0054(4) 0.3088(4) 0.083(3) Uani 1.00 d
C(37) C 0.3143(9) 0.2533(6) 0.0193(6) 0.143(5) Uani 1.00 d
C(38) C 0.372(1) -0.1144(6) -0.100(1) 0.252(8) Uani 1.00 d
H(1) H -0.1526 0.2182 0.1555 0.0746 Uiso 1.00 calc
H(2) H -0.1887 0.2154 -0.0591 0.0746 Uiso 1.00 calc
H(3) H -0.0966 0.1396 0.0349 0.0746 Uiso 1.00 calc
H(4) H 0.3093 0.0628 0.1469 0.0554 Uiso 1.00 calc
H(5) H 0.3622 0.1183 0.2700 0.0597 Uiso 1.00 calc
H(6) H 0.2086 0.1781 0.3351 0.0573 Uiso 1.00 calc
H(7) H -0.1059 0.1979 0.2730 0.0595 Uiso 1.00 calc
H(8) H -0.0046 0.2155 0.3421 0.0595 Uiso 1.00 calc
H(9) H 0.1093 0.3186 0.3373 0.0683 Uiso 1.00 calc
H(10) H 0.1154 0.4269 0.2887 0.0791 Uiso 1.00 calc
H(11) H -0.0073 0.4555 0.1702 0.0829 Uiso 1.00 calc
H(12) H -0.2311 0.3621 0.0623 0.0912 Uiso 1.00 calc
H(13) H -0.1693 0.4312 0.0664 0.0912 Uiso 1.00 calc
H(14) H 0.0380 0.4455 0.0069 0.0863 Uiso 1.00 calc
H(15) H 0.1621 0.4205 -0.1017 0.0879 Uiso 1.00 calc
H(16) H 0.1318 0.3218 -0.1737 0.0724 Uiso 1.00 calc
H(17) H -0.1176 0.2116 -0.1565 0.0636 Uiso 1.00 calc
H(18) H -0.0196 0.2345 -0.2172 0.0636 Uiso 1.00 calc
H(19) H 0.1869 0.1870 -0.2103 0.0648 Uiso 1.00 calc
H(20) H 0.3303 0.1118 -0.1531 0.0676 Uiso 1.00 calc
H(21) H 0.2879 0.0546 -0.0341 0.0612 Uiso 1.00 calc
H(22) H 0.1340 0.0153 0.0575 0.0491 Uiso 1.00 calc
H(23) H 0.0010 0.0458 0.0561 0.0491 Uiso 1.00 calc
H(24) H -0.0637 0.0201 0.1939 0.0703 Uiso 1.00 calc
H(25) H 0.1160 -0.0375 0.1941 0.0650 Uiso 1.00 calc
H(26) H 0.0375 -0.1113 0.3289 0.0907 Uiso 1.00 calc
H(27) H 0.1596 -0.1238 0.2844 0.0907 Uiso 1.00 calc
H(28) H 0.1596 -0.0786 0.4279 0.0947 Uiso 1.00 calc
H(29) H 0.2691 -0.0673 0.3710 0.0947 Uiso 1.00 calc
H(30) H 0.2386 0.0417 0.3862 0.0643 Uiso 1.00 calc
H(31) H 0.0475 0.0915 0.3949 0.0708 Uiso 1.00 calc
H(32) H -0.0523 -0.0356 0.4179 0.1084 Uiso 1.00 calc
H(33) H -0.1264 0.0295 0.4261 0.1084 Uiso 1.00 calc
H(34) H -0.1935 0.0291 0.2975 0.0994 Uiso 1.00 calc
H(35) H -0.1778 -0.0463 0.3092 0.0994 Uiso 1.00 calc
H(36) H 0.3150 0.2072 0.0094 0.1715 Uiso 1.00 calc
H(37) H 0.2781 0.2752 -0.0282 0.1715 Uiso 1.00 calc
H(38) H 0.4143 -0.1544 -0.1112 0.3028 Uiso 1.00 calc
H(39) H 0.2844 -0.1214 -0.1052 0.3028 Uiso 1.00 calc

loop_
_atom_site_aniso_label
_atom_site_aniso_U_11
_atom_site_aniso_U_22
_atom_site_aniso_U_33
_atom_site_aniso_U_12
_atom_site_aniso_U_13
_atom_site_aniso_U_23
Rh(1) 0.0447(2) 0.0413(2) 0.0304(2) -0.0024(3) -0.0031(1) -0.0012(3)
Cl(1) 0.171(3) 0.098(2) 0.158(3) -0.057(2) 0.053(2) -0.011(2)
Cl(2) 0.160(3) 0.144(3) 0.159(3) -0.024(2) 0.046(2) -0.052(2)
Cl(3) 0.166(3) 0.225(4) 0.127(3) 0.003(3) -0.014(2) 0.051(2)
Cl(4) 0.116(2) 0.282(5) 0.124(2) 0.048(3) 0.017(2) 0.025(3)
O(1) 0.036(2) 0.054(3) 0.035(2) 0.000(2) -0.004(2) -0.003(2)
O(2) 0.074(3) 0.063(3) 0.072(3) 0.018(3) -0.022(2) -0.005(2)
O(3) 0.048(2) 0.079(3) 0.053(3) -0.001(2) 0.000(2) 0.003(2)
O(4) 0.040(2) 0.088(3) 0.041(2) 0.003(2) 0.005(2) 0.012(2)
C(1) 0.043(3) 0.038(3) 0.030(3) -0.007(3) 0.007(2) 0.003(2)
C(2) 0.045(3) 0.034(3) 0.034(3) -0.011(3) 0.001(2) 0.000(2)
C(3) 0.046(3) 0.044(3) 0.049(3) -0.002(3) 0.004(3) -0.003(3)
C(4) 0.042(3) 0.055(4) 0.051(4) -0.005(3) -0.012(3) -0.007(3)
C(5) 0.055(4) 0.048(4) 0.039(3) -0.004(3) -0.008(3) -0.009(3)
C(6) 0.053(3) 0.039(3) 0.029(3) 0.001(3) 0.003(2) 0.000(2)
C(7) 0.060(4) 0.057(4) 0.032(3) 0.004(3) 0.008(3) -0.008(3)
C(8) 0.054(4) 0.057(4) 0.047(4) 0.013(3) 0.009(3) -0.009(3)
C(9) 0.055(4) 0.049(4) 0.038(3) 0.013(3) 0.011(3) -0.008(3)
C(10) 0.065(4) 0.058(4) 0.049(4) 0.014(3) 0.007(3) -0.012(3)
C(11) 0.074(5) 0.055(5) 0.070(5) -0.002(4) 0.016(4) -0.018(4)
C(12) 0.092(6) 0.052(4) 0.065(5) 0.019(4) 0.019(4) 0.002(4)
C(13) 0.070(4) 0.057(5) 0.050(4) 0.028(4) 0.016(3) 0.003(3)
C(14) 0.089(5) 0.068(5) 0.072(5) 0.039(4) 0.007(4) 0.005(4)
C(15) 0.049(4) 0.054(4) 0.042(3) 0.012(3) -0.006(3) 0.013(3)
C(16) 0.063(4) 0.052(4) 0.049(4) 0.024(3) 0.001(3) 0.011(3)
C(17) 0.095(6) 0.046(4) 0.075(5) 0.006(4) 0.005(4) 0.007(4)
C(18) 0.081(5) 0.052(5) 0.086(5) -0.008(4) 0.004(4) 0.019(4)
C(19) 0.065(4) 0.062(5) 0.055(4) 0.007(4) 0.010(3) 0.018(4)
C(20) 0.049(4) 0.055(4) 0.038(3) 0.008(3) -0.002(3) 0.012(3)
C(21) 0.062(4) 0.062(4) 0.034(3) -0.006(3) 0.000(3) 0.004(3)
C(22) 0.042(3) 0.049(4) 0.032(3) -0.006(3) 0.001(2) -0.006(3)
C(23) 0.053(4) 0.048(4) 0.031(3) -0.003(3) 0.003(3) -0.006(3)
C(24) 0.072(4) 0.049(4) 0.042(3) -0.011(3) 0.015(3) -0.001(3)
C(25) 0.057(4) 0.061(4) 0.053(4) -0.007(3) 0.026(3) -0.007(3)
C(26) 0.051(4) 0.050(4) 0.053(4) 0.004(3) 0.008(3) -0.008(3)
C(27) 0.049(3) 0.040(3) 0.032(3) -0.007(3) 0.003(2) -0.008(2)
C(28) 0.050(3) 0.039(3) 0.034(3) 0.001(3) 0.001(2) -0.009(3)
C(29) 0.068(4) 0.064(5) 0.042(3) -0.026(4) -0.003(3) 0.013(3)
C(30) 0.074(4) 0.043(4) 0.046(3) -0.014(3) 0.007(3) -0.002(3)
C(31) 0.105(6) 0.056(4) 0.065(4) 0.007(4) 0.003(4) 0.009(4)
C(32) 0.104(6) 0.075(5) 0.056(4) 0.025(5) -0.008(4) 0.003(4)
C(33) 0.063(4) 0.054(4) 0.042(3) -0.002(3) -0.003(3) 0.007(3)
C(34) 0.085(5) 0.059(5) 0.033(3) 0.006(4) 0.000(3) 0.005(3)
C(35) 0.076(5) 0.148(8) 0.047(4) 0.008(5) 0.013(4) 0.018(5)
C(36) 0.074(5) 0.113(7) 0.063(5) -0.025(5) 0.011(4) 0.015(4)
C(37) 0.125(8) 0.18(1) 0.120(8) -0.016(8) -0.026(7) -0.075(8)
C(38) 0.18(1) 0.16(1) 0.39(2) -0.131(10) -0.20(1) 0.15(1)

loop_
_atom_type_symbol
_atom_type_description
_atom_type_scat_dispersion_real
_atom_type_scat_dispersion_imag
_atom_type_scat_source
C C 0.003 0.002
;International Tables for Crystallography
(1992, Vol. C, Tables 4.2.6.8 and 6.1.1.1)
;
H H 0.000 0.000
;International Tables for Crystallography
(1992, Vol. C, Table 6.1.1.2)
;
Rh Rh -1.118 0.919
;International Tables for Crystallography
(1992, Vol. C, Tables 4.2.6.8 and 6.1.1.1)
;
O O 0.011 0.006
;International Tables for Crystallography
(1992, Vol. C, Tables 4.2.6.8 and 6.1.1.1)
;
Cl Cl 0.148 0.159
;International Tables for Crystallography
(1992, Vol. C, Tables 4.2.6.8 and 6.1.1.1)
;

loop_
_geom_angle_atom_site_label_1
_geom_angle_atom_site_label_2
_geom_angle_atom_site_label_3
_geom_angle
_geom_angle_publ_flag
C(1) Rh(1) C(2) 36.3(2) yes
C(1) Rh(1) C(3) 64.4(2) yes
C(1) Rh(1) C(4) 75.2(2) yes
C(1) Rh(1) C(5) 63.4(2) yes
C(1) Rh(1) C(6) 35.0(2) yes
C(1) Rh(1) C(29) 93.4(2) yes
C(1) Rh(1) C(30) 116.8(2) yes
C(1) Rh(1) C(33) 159.2(2) yes
C(1) Rh(1) C(34) 126.9(2) yes
C(2) Rh(1) C(3) 36.5(2) yes
C(2) Rh(1) C(4) 64.5(2) yes
C(2) Rh(1) C(5) 76.3(2) yes
C(2) Rh(1) C(6) 64.7(2) yes
C(2) Rh(1) C(29) 95.6(2) yes
C(2) Rh(1) C(30) 97.3(2) yes
C(2) Rh(1) C(33) 158.3(2) yes
C(2) Rh(1) C(34) 163.2(2) yes
C(3) Rh(1) C(4) 34.9(2) yes
C(3) Rh(1) C(5) 63.9(2) yes
C(3) Rh(1) C(6) 75.7(2) yes
C(3) Rh(1) C(29) 123.9(2) yes
C(3) Rh(1) C(30) 105.3(2) yes
C(3) Rh(1) C(33) 122.7(2) yes
C(3) Rh(1) C(34) 153.1(2) yes
C(4) Rh(1) C(5) 36.2(2) yes
C(4) Rh(1) C(6) 64.4(2) yes
C(4) Rh(1) C(29) 158.7(2) yes
C(4) Rh(1) C(30) 132.4(2) yes
C(4) Rh(1) C(33) 100.3(2) yes
C(4) Rh(1) C(34) 119.3(2) yes
C(5) Rh(1) C(6) 35.6(2) yes
C(5) Rh(1) C(29) 150.8(2) yes
C(5) Rh(1) C(30) 168.5(2) yes
C(5) Rh(1) C(33) 100.8(2) yes
C(5) Rh(1) C(34) 97.7(2) yes
C(6) Rh(1) C(29) 115.6(2) yes
C(6) Rh(1) C(30) 149.3(2) yes
C(6) Rh(1) C(33) 124.6(2) yes
C(6) Rh(1) C(34) 101.2(2) yes
C(29) Rh(1) C(30) 38.0(2) yes
C(29) Rh(1) C(33) 96.4(2) yes
C(29) Rh(1) C(34) 81.9(2) yes
C(30) Rh(1) C(33) 81.5(2) yes
C(30) Rh(1) C(34) 90.9(2) yes
C(33) Rh(1) C(34) 37.7(2) yes
Rh(1) C(1) O(1) 131.7(3) yes
Rh(1) C(1) C(2) 66.2(3) yes
Rh(1) C(1) C(6) 70.4(3) yes
O(1) C(1) C(2) 120.9(4) yes
O(1) C(1) C(6) 121.9(5) yes
C(2) C(1) C(6) 117.1(5) yes
Rh(1) C(2) C(1) 77.5(3) yes
Rh(1) C(2) C(3) 73.1(3) yes
Rh(1) C(2) C(28) 127.9(4) yes
C(1) C(2) C(3) 120.6(5) yes
C(1) C(2) C(28) 118.4(4) yes
C(3) C(2) C(28) 120.5(5) yes
Rh(1) C(3) C(2) 70.4(3) yes
Rh(1) C(3) C(4) 72.4(3) yes
C(2) C(3) C(4) 120.2(5) yes
Rh(1) C(4) C(3) 72.7(3) yes
Rh(1) C(4) C(5) 70.1(3) yes
C(3) C(4) C(5) 119.3(5) yes
Rh(1) C(5) C(4) 73.7(3) yes
Rh(1) C(5) C(6) 76.4(3) yes
C(4) C(5) C(6) 122.9(5) yes
Rh(1) C(6) C(1) 74.6(3) yes
Rh(1) C(6) C(5) 67.9(3) yes
Rh(1) C(6) C(7) 130.3(4) yes
C(1) C(6) C(5) 118.9(5) yes
C(1) C(6) C(7) 120.1(5) yes
C(5) C(6) C(7) 121.0(5) yes
C(6) C(7) C(9) 112.7(5) yes
O(2) C(8) C(9) 121.5(6) yes
O(2) C(8) C(13) 117.1(6) yes
C(9) C(8) C(13) 121.3(6) yes
C(7) C(9) C(8) 121.0(5) yes
C(7) C(9) C(10) 120.8(5) yes
C(8) C(9) C(10) 118.2(6) yes
C(9) C(10) C(11) 121.6(6) yes
C(10) C(11) C(12) 118.3(6) yes
C(11) C(12) C(13) 122.6(7) yes
C(8) C(13) C(12) 118.0(6) yes
C(8) C(13) C(14) 121.0(7) yes
C(12) C(13) C(14) 120.9(6) yes
C(13) C(14) C(16) 111.0(5) yes
O(3) C(15) C(16) 118.9(5) yes
O(3) C(15) C(20) 119.8(6) yes
C(16) C(15) C(20) 121.3(6) yes
C(14) C(16) C(15) 122.3(6) yes
C(14) C(16) C(17) 119.4(7) yes
C(15) C(16) C(17) 118.2(6) yes
C(16) C(17) C(18) 121.6(7) yes
C(17) C(18) C(19) 119.6(6) yes
C(18) C(19) C(20) 120.8(6) yes
C(15) C(20) C(19) 118.3(6) yes
C(15) C(20) C(21) 122.3(5) yes
C(19) C(20) C(21) 119.4(5) yes
C(20) C(21) C(23) 111.6(4) yes
O(4) C(22) C(23) 117.5(5) yes
O(4) C(22) C(27) 120.9(5) yes
C(23) C(22) C(27) 121.6(5) yes
C(21) C(23) C(22) 120.6(5) yes
C(21) C(23) C(24) 121.3(5) yes
C(22) C(23) C(24) 118.1(5) yes
C(23) C(24) C(25) 121.4(5) yes
C(24) C(25) C(26) 120.0(5) yes
C(25) C(26) C(27) 120.8(6) yes
C(22) C(27) C(26) 117.9(5) yes
C(22) C(27) C(28) 122.1(5) yes
C(26) C(27) C(28) 120.0(5) yes
C(2) C(28) C(27) 113.6(5) yes
Rh(1) C(29) C(30) 71.7(3) yes
Rh(1) C(29) C(36) 111.3(4) yes
C(30) C(29) C(36) 127.0(6) yes
Rh(1) C(30) C(29) 70.2(4) yes
Rh(1) C(30) C(31) 114.0(4) yes
C(29) C(30) C(31) 123.7(6) yes
C(30) C(31) C(32) 113.2(6) yes
C(31) C(32) C(33) 115.7(6) yes
Rh(1) C(33) C(32) 110.7(4) yes
Rh(1) C(33) C(34) 71.1(3) yes
C(32) C(33) C(34) 123.7(6) yes
Rh(1) C(34) C(33) 71.2(3) yes
Rh(1) C(34) C(35) 111.7(4) yes
C(33) C(34) C(35) 122.3(6) yes
C(34) C(35) C(36) 114.0(5) yes
C(29) C(36) C(35) 112.4(6) yes
Cl(1) C(37) Cl(2) 117.7(5) yes
Cl(3) C(38) Cl(4) 110.0(6) yes

loop_
_geom_bond_atom_site_label_1
_geom_bond_atom_site_label_2
_geom_bond_distance
_geom_bond_publ_flag
Rh(1) C(1) 2.409(5) yes
Rh(1) C(2) 2.258(5) yes
Rh(1) C(3) 2.295(6) yes
Rh(1) C(4) 2.292(6) yes
Rh(1) C(5) 2.246(6) yes
Rh(1) C(6) 2.355(6) yes
Rh(1) C(29) 2.108(6) yes
Rh(1) C(30) 2.126(6) yes
Rh(1) C(33) 2.151(6) yes
Rh(1) C(34) 2.150(6) yes
Cl(1) C(37) 1.65(1) yes
Cl(2) C(37) 1.734(10) yes
Cl(3) C(38) 1.80(2) yes
Cl(4) C(38) 1.66(1) yes
O(1) C(1) 1.284(6) yes
O(2) C(8) 1.346(7) yes
O(3) C(15) 1.373(7) yes
O(4) C(22) 1.363(6) yes
C(1) C(2) 1.463(7) yes
C(1) C(6) 1.433(7) yes
C(2) C(3) 1.426(7) yes
C(2) C(28) 1.505(7) yes
C(3) C(4) 1.376(7) yes
C(4) C(5) 1.410(8) yes
C(5) C(6) 1.411(7) yes
C(6) C(7) 1.501(7) yes
C(7) C(9) 1.518(8) yes
C(8) C(9) 1.411(8) yes
C(8) C(13) 1.392(8) yes
C(9) C(10) 1.376(8) yes
C(10) C(11) 1.388(9) yes
C(11) C(12) 1.390(9) yes
C(12) C(13) 1.367(9) yes
C(13) C(14) 1.503(9) yes
C(14) C(16) 1.529(9) yes
C(15) C(16) 1.396(8) yes
C(15) C(20) 1.402(8) yes
C(16) C(17) 1.368(9) yes
C(17) C(18) 1.381(9) yes
C(18) C(19) 1.384(9) yes
C(19) C(20) 1.380(8) yes
C(20) C(21) 1.519(8) yes
C(21) C(23) 1.509(8) yes
C(22) C(23) 1.400(7) yes
C(22) C(27) 1.398(7) yes
C(23) C(24) 1.381(8) yes
C(24) C(25) 1.379(8) yes
C(25) C(26) 1.375(8) yes
C(26) C(27) 1.400(7) yes
C(27) C(28) 1.521(7) yes
C(29) C(30) 1.379(8) yes
C(29) C(36) 1.515(9) yes
C(30) C(31) 1.526(9) yes
C(31) C(32) 1.494(9) yes
C(32) C(33) 1.511(9) yes
C(33) C(34) 1.389(8) yes
C(34) C(35) 1.523(9) yes
C(35) C(36) 1.512(9) yes

loop_
_geom_contact_atom_site_label_1
_geom_contact_atom_site_label_2
_geom_contact_distance
_geom_contact_site_symmetry_2
Cl(1) C(1) 3.543(5) .
Cl(1) C(6) 3.596(6) .
O(1) C(38) 3.26(1) 3_555
O(3) C(5) 3.406(6) 4_454
C(4) C(20) 3.542(7) 4_555
C(5) C(15) 3.493(7) 4_555
C(23) C(30) 3.445(8) 3_555
C(28) C(28) 3.41(1) 3_555

loop_
_geom_hbond_atom_site_label_D
_geom_hbond_atom_site_label_H
_geom_hbond_atom_site_label_A
_geom_hbond_site_distance_dh
_geom_hbond_site_distance_ha
_geom_hbond_site_distance_da
_geom_hbond_angle_DHA
_geom_hbond_publ_flag
O2 H1 O1 0.949 1.738 2.591(5) 147.943 no
O4 H3 O1 1.025 1.550 2.542(4) 160.881 no
O1 O2 2.591(5) 0.1913 0.1344 -0.1132 160.881 no
O1 O4 2.542(4) 0.1463 0.0681 -0.0793 160.881 no
O3 O2 2.881(5) 0.2683 0.0254 -0.1912 160.881 no
O3 O4 2.828(5) 0.2271 -0.0331 -0.1599 160.881 no

loop_
_geom_torsion_atom_site_label_1
_geom_torsion_atom_site_label_2
_geom_torsion_atom_site_label_3
_geom_torsion_atom_site_label_4
_geom_torsion
_geom_torsion_publ_flag
Rh(1) C(1) C(2) C(3) -61.5(4) yes
Rh(1) C(1) C(2) C(28) 126.5(5) yes
Rh(1) C(1) C(6) C(5) 53.4(5) yes
Rh(1) C(1) C(6) C(7) -128.0(5) yes
Rh(1) C(2) C(1) O(1) -125.7(4) yes
Rh(1) C(2) C(1) C(6) 50.4(4) yes
Rh(1) C(2) C(3) C(4) -54.6(5) yes
Rh(1) C(2) C(28) C(27) -178.5(4) yes
Rh(1) C(3) C(2) C(1) 63.7(4) yes
Rh(1) C(3) C(2) C(28) -124.4(5) yes
Rh(1) C(3) C(4) C(5) -54.3(5) yes
Rh(1) C(4) C(3) C(2) 53.7(5) yes
Rh(1) C(4) C(5) C(6) -61.3(5) yes
Rh(1) C(5) C(4) C(3) 55.5(5) yes
Rh(1) C(5) C(6) C(1) -56.6(5) yes
Rh(1) C(5) C(6) C(7) 124.8(5) yes
Rh(1) C(6) C(1) O(1) 127.7(5) yes
Rh(1) C(6) C(1) C(2) -48.5(4) yes
Rh(1) C(6) C(5) C(4) 60.0(5) yes
Rh(1) C(6) C(7) C(9) 179.7(4) yes
Rh(1) C(29) C(30) C(31) 106.2(6) yes
Rh(1) C(29) C(36) C(35) -32.9(8) yes
Rh(1) C(30) C(29) C(36) -103.3(7) yes
Rh(1) C(30) C(31) C(32) -4.7(8) yes
Rh(1) C(33) C(32) C(31) -25.3(8) yes
Rh(1) C(33) C(34) C(35) 104.3(5) yes
Rh(1) C(34) C(33) C(32) -102.8(6) yes
Rh(1) C(34) C(35) C(36) -9.8(8) yes
O(1) C(1) Rh(1) C(2) 111.0(6) yes
O(1) C(1) Rh(1) C(3) 142.4(5) yes
O(1) C(1) Rh(1) C(4) 177.9(5) yes
O(1) C(1) Rh(1) C(5) -145.4(5) yes
O(1) C(1) Rh(1) C(6) -115.8(6) yes
O(1) C(1) Rh(1) C(29) 16.2(5) yes
O(1) C(1) Rh(1) C(30) 47.5(5) yes
O(1) C(1) Rh(1) C(33) -102.2(7) yes
O(1) C(1) Rh(1) C(34) -66.3(6) yes
O(1) C(1) C(2) C(3) 172.8(5) yes
O(1) C(1) C(2) C(28) 0.7(7) yes
O(1) C(1) C(6) C(5) -179.0(5) yes
O(1) C(1) C(6) C(7) -0.3(8) yes
O(2) C(8) C(9) C(7) 3.4(8) yes
O(2) C(8) C(9) C(10) -176.7(5) yes
O(2) C(8) C(13) C(12) 175.2(6) yes
O(2) C(8) C(13) C(14) -8.3(8) yes
O(3) C(15) C(16) C(14) 7.6(8) yes
O(3) C(15) C(16) C(17) -175.9(5) yes
O(3) C(15) C(20) C(19) 174.6(5) yes
O(3) C(15) C(20) C(21) -5.4(8) yes
O(4) C(22) C(23) C(21) 6.9(8) yes
O(4) C(22) C(23) C(24) -175.4(5) yes
O(4) C(22) C(27) C(26) 176.1(5) yes
O(4) C(22) C(27) C(28) -3.7(8) yes
C(1) Rh(1) C(2) C(3) 127.8(4) yes
C(1) Rh(1) C(2) C(28) -116.4(6) yes
C(1) Rh(1) C(3) C(2) -31.3(3) yes
C(1) Rh(1) C(3) C(4) 101.1(4) yes
C(1) Rh(1) C(4) C(3) -66.3(3) yes
C(1) Rh(1) C(4) C(5) 64.9(3) yes
C(1) Rh(1) C(5) C(4) -101.7(3) yes
C(1) Rh(1) C(5) C(6) 29.1(3) yes
C(1) Rh(1) C(6) C(5) -130.7(5) yes
C(1) Rh(1) C(6) C(7) 116.7(6) yes
C(1) Rh(1) C(29) C(30) 131.1(3) yes
C(1) Rh(1) C(29) C(36) -105.4(5) yes
C(1) Rh(1) C(30) C(29) -57.5(4) yes
C(1) Rh(1) C(30) C(31) -176.6(4) yes
C(1) Rh(1) C(33) C(32) 170.0(5) yes
C(1) Rh(1) C(33) C(34) 50.1(7) yes
C(1) Rh(1) C(34) C(33) -160.1(3) yes
C(1) Rh(1) C(34) C(35) 81.7(5) yes
C(1) C(2) Rh(1) C(3) -127.8(4) yes
C(1) C(2) Rh(1) C(4) -99.8(3) yes
C(1) C(2) Rh(1) C(5) -63.4(3) yes
C(1) C(2) Rh(1) C(6) -27.5(3) yes
C(1) C(2) Rh(1) C(29) 88.2(3) yes
C(1) C(2) Rh(1) C(30) 126.4(3) yes
C(1) C(2) Rh(1) C(33) -148.3(5) yes
C(1) C(2) Rh(1) C(34) 7.6(9) yes
C(1) C(2) C(3) C(4) 9.1(8) yes
C(1) C(2) C(28) C(27) 85.3(6) yes
C(1) C(6) Rh(1) C(2) 28.5(3) yes
C(1) C(6) Rh(1) C(3) 65.7(3) yes
C(1) C(6) Rh(1) C(4) 101.0(3) yes
C(1) C(6) Rh(1) C(5) 130.7(5) yes
C(1) C(6) Rh(1) C(29) -55.4(4) yes
C(1) C(6) Rh(1) C(30) -30.2(5) yes
C(1) C(6) Rh(1) C(33) -174.2(3) yes
C(1) C(6) Rh(1) C(34) -141.7(3) yes
C(1) C(6) C(5) C(4) 3.4(9) yes
C(1) C(6) C(7) C(9) -85.2(6) yes
C(2) Rh(1) C(1) C(6) -133.2(4) yes
C(2) Rh(1) C(3) C(4) 132.3(5) yes
C(2) Rh(1) C(4) C(3) -29.1(3) yes
C(2) Rh(1) C(4) C(5) 102.0(4) yes
C(2) Rh(1) C(5) C(4) -65.3(3) yes
C(2) Rh(1) C(5) C(6) 65.4(3) yes
C(2) Rh(1) C(6) C(5) -102.2(3) yes
C(2) Rh(1) C(6) C(7) 145.2(5) yes
C(2) Rh(1) C(29) C(30) 94.7(4) yes
C(2) Rh(1) C(29) C(36) -141.8(5) yes
C(2) Rh(1) C(30) C(29) -89.8(4) yes
C(2) Rh(1) C(30) C(31) 151.1(5) yes
C(2) Rh(1) C(33) C(32) -71.3(8) yes
C(2) Rh(1) C(33) C(34) 168.9(5) yes
C(2) Rh(1) C(34) C(33) -165.7(6) yes
C(2) Rh(1) C(34) C(35) 76.1(9) yes
C(2) C(1) Rh(1) C(3) 31.4(3) yes
C(2) C(1) Rh(1) C(4) 66.9(3) yes
C(2) C(1) Rh(1) C(5) 103.6(3) yes
C(2) C(1) Rh(1) C(6) 133.2(4) yes
C(2) C(1) Rh(1) C(29) -94.8(3) yes
C(2) C(1) Rh(1) C(30) -63.5(4) yes
C(2) C(1) Rh(1) C(33) 146.8(5) yes
C(2) C(1) Rh(1) C(34) -177.3(3) yes
C(2) C(1) C(6) C(5) 4.9(8) yes
C(2) C(1) C(6) C(7) -176.4(5) yes
C(2) C(3) Rh(1) C(4) -132.3(5) yes
C(2) C(3) Rh(1) C(5) -102.7(4) yes
C(2) C(3) Rh(1) C(6) -66.7(3) yes
C(2) C(3) Rh(1) C(29) 44.7(4) yes
C(2) C(3) Rh(1) C(30) 81.5(4) yes
C(2) C(3) Rh(1) C(33) 171.1(3) yes
C(2) C(3) Rh(1) C(34) -153.3(5) yes
C(2) C(3) C(4) C(5) -0.6(9) yes
C(2) C(28) C(27) C(22) -86.9(6) yes
C(2) C(28) C(27) C(26) 93.2(6) yes
C(3) Rh(1) C(1) C(6) -101.8(3) yes
C(3) Rh(1) C(2) C(28) 115.9(6) yes
C(3) Rh(1) C(4) C(5) 131.2(5) yes
C(3) Rh(1) C(5) C(4) -28.7(3) yes
C(3) Rh(1) C(5) C(6) 102.1(3) yes
C(3) Rh(1) C(6) C(5) -65.0(3) yes
C(3) Rh(1) C(6) C(7) -177.6(5) yes
C(3) Rh(1) C(29) C(30) 69.8(4) yes
C(3) Rh(1) C(29) C(36) -166.7(4) yes
C(3) Rh(1) C(30) C(29) -126.2(3) yes
C(3) Rh(1) C(30) C(31) 114.7(5) yes
C(3) Rh(1) C(33) C(32) -85.6(5) yes
C(3) Rh(1) C(33) C(34) 154.5(4) yes
C(3) Rh(1) C(34) C(33) -53.3(7) yes
C(3) Rh(1) C(34) C(35) -171.5(5) yes
C(3) C(2) Rh(1) C(4) 27.9(3) yes
C(3) C(2) Rh(1) C(5) 64.4(3) yes
C(3) C(2) Rh(1) C(6) 100.3(3) yes
C(3) C(2) Rh(1) C(29) -144.1(4) yes
C(3) C(2) Rh(1) C(30) -105.8(4) yes
C(3) C(2) Rh(1) C(33) -20.5(7) yes
C(3) C(2) Rh(1) C(34) 135.4(7) yes
C(3) C(2) C(1) C(6) -11.1(7) yes
C(3) C(2) C(28) C(27) -86.7(6) yes
C(3) C(4) Rh(1) C(5) -131.2(5) yes
C(3) C(4) Rh(1) C(6) -101.9(4) yes
C(3) C(4) Rh(1) C(29) -6.7(8) yes
C(3) C(4) Rh(1) C(30) 46.7(5) yes
C(3) C(4) Rh(1) C(33) 134.5(4) yes
C(3) C(4) Rh(1) C(34) 169.3(3) yes
C(3) C(4) C(5) C(6) -5.8(9) yes
C(4) Rh(1) C(1) C(6) -66.3(3) yes
C(4) Rh(1) C(2) C(28) 143.8(5) yes
C(4) Rh(1) C(5) C(6) 130.8(5) yes
C(4) Rh(1) C(6) C(5) -29.7(3) yes
C(4) Rh(1) C(6) C(7) -142.3(5) yes
C(4) Rh(1) C(29) C(30) 74.4(7) yes
C(4) Rh(1) C(29) C(36) -162.1(6) yes
C(4) Rh(1) C(30) C(29) -151.8(3) yes
C(4) Rh(1) C(30) C(31) 89.2(5) yes
C(4) Rh(1) C(33) C(32) -114.7(5) yes
C(4) Rh(1) C(33) C(34) 125.5(4) yes
C(4) Rh(1) C(34) C(33) -66.8(4) yes
C(4) Rh(1) C(34) C(35) 175.0(5) yes
C(4) C(3) Rh(1) C(5) 29.7(3) yes
C(4) C(3) Rh(1) C(6) 65.7(3) yes
C(4) C(3) Rh(1) C(29) 177.1(4) yes
C(4) C(3) Rh(1) C(30) -146.1(4) yes
C(4) C(3) Rh(1) C(33) -56.5(4) yes
C(4) C(3) Rh(1) C(34) -20.9(7) yes
C(4) C(3) C(2) C(28) -179.1(5) yes
C(4) C(5) Rh(1) C(6) -130.8(5) yes
C(4) C(5) Rh(1) C(29) -142.1(4) yes
C(4) C(5) Rh(1) C(30) -7(1) yes
C(4) C(5) Rh(1) C(33) 92.6(3) yes
C(4) C(5) Rh(1) C(34) 130.7(3) yes
C(4) C(5) C(6) C(7) -175.2(6) yes
C(5) Rh(1) C(1) C(6) -29.6(3) yes
C(5) Rh(1) C(2) C(28) -179.8(5) yes
C(5) Rh(1) C(6) C(7) -112.6(6) yes
C(5) Rh(1) C(29) C(30) 166.6(4) yes
C(5) Rh(1) C(29) C(36) -69.9(6) yes
C(5) Rh(1) C(30) C(29) -145.5(10) yes
C(5) Rh(1) C(30) C(31) 95(1) yes
C(5) Rh(1) C(33) C(32) -151.5(5) yes
C(5) Rh(1) C(33) C(34) 88.6(4) yes
C(5) Rh(1) C(34) C(33) -97.7(4) yes
C(5) Rh(1) C(34) C(35) 144.1(5) yes
C(5) C(4) Rh(1) C(6) 29.3(3) yes
C(5) C(4) Rh(1) C(29) 124.4(7) yes
C(5) C(4) Rh(1) C(30) 177.9(3) yes
C(5) C(4) Rh(1) C(33) -94.3(3) yes
C(5) C(4) Rh(1) C(34) -59.5(4) yes
C(5) C(6) Rh(1) C(29) 173.9(3) yes
C(5) C(6) Rh(1) C(30) -160.9(4) yes
C(5) C(6) Rh(1) C(33) 55.1(4) yes
C(5) C(6) Rh(1) C(34) 87.6(4) yes
C(5) C(6) C(7) C(9) 93.4(6) yes
C(6) Rh(1) C(2) C(28) -143.9(5) yes
C(6) Rh(1) C(29) C(30) 159.3(3) yes
C(6) Rh(1) C(29) C(36) -77.2(5) yes
C(6) Rh(1) C(30) C(29) -38.7(6) yes
C(6) Rh(1) C(30) C(31) -157.7(4) yes
C(6) Rh(1) C(33) C(32) 179.4(4) yes
C(6) Rh(1) C(33) C(34) 59.5(4) yes
C(6) Rh(1) C(34) C(33) -133.7(4) yes
C(6) Rh(1) C(34) C(35) 108.1(5) yes
C(6) C(1) Rh(1) C(29) 131.9(3) yes
C(6) C(1) Rh(1) C(30) 163.3(3) yes
C(6) C(1) Rh(1) C(33) 13.5(7) yes
C(6) C(1) Rh(1) C(34) 49.5(4) yes
C(6) C(1) C(2) C(28) 176.9(5) yes
C(6) C(5) Rh(1) C(29) -11.4(6) yes
C(6) C(5) Rh(1) C(30) 122(1) yes
C(6) C(5) Rh(1) C(33) -136.6(3) yes
C(6) C(5) Rh(1) C(34) -98.5(3) yes
C(6) C(7) C(9) C(8) 88.3(6) yes
C(6) C(7) C(9) C(10) -91.6(6) yes
C(7) C(6) Rh(1) C(29) 61.3(5) yes
C(7) C(6) Rh(1) C(30) 86.5(6) yes
C(7) C(6) Rh(1) C(33) -57.5(6) yes
C(7) C(6) Rh(1) C(34) -25.0(5) yes
C(7) C(9) C(8) C(13) -177.8(5) yes
C(7) C(9) C(10) C(11) -179.6(5) yes
C(8) C(9) C(10) C(11) 0.5(9) yes
C(8) C(13) C(12) C(11) 2.7(10) yes
C(8) C(13) C(14) C(16) -84.7(8) yes
C(9) C(8) C(13) C(12) -3.7(9) yes
C(9) C(8) C(13) C(14) 172.8(5) yes
C(9) C(10) C(11) C(12) -1.5(9) yes
C(10) C(9) C(8) C(13) 2.1(8) yes
C(10) C(11) C(12) C(13) 0(1) yes
C(11) C(12) C(13) C(14) -173.7(6) yes
C(12) C(13) C(14) C(16) 91.7(7) yes
C(13) C(14) C(16) C(15) 98.8(7) yes
C(13) C(14) C(16) C(17) -77.6(8) yes
C(14) C(16) C(15) C(20) -174.4(5) yes
C(14) C(16) C(17) C(18) 177.8(6) yes
C(15) C(16) C(17) C(18) 1.2(10) yes
C(15) C(20) C(19) C(18) 1.3(9) yes
C(15) C(20) C(21) C(23) -99.6(6) yes
C(16) C(15) C(20) C(19) -3.3(8) yes
C(16) C(15) C(20) C(21) 176.7(5) yes
C(16) C(17) C(18) C(19) -3(1) yes
C(17) C(16) C(15) C(20) 2.0(8) yes
C(17) C(18) C(19) C(20) 1(1) yes
C(18) C(19) C(20) C(21) -178.7(6) yes
C(19) C(20) C(21) C(23) 80.4(6) yes
C(20) C(21) C(23) C(22) 82.0(7) yes
C(20) C(21) C(23) C(24) -95.6(6) yes
C(21) C(23) C(22) C(27) -174.0(5) yes
C(21) C(23) C(24) C(25) 175.6(6) yes
C(22) C(23) C(24) C(25) -2.1(9) yes
C(22) C(27) C(26) C(25) 0.4(8) yes
C(23) C(22) C(27) C(26) -2.9(8) yes
C(23) C(22) C(27) C(28) 177.3(5) yes
C(23) C(24) C(25) C(26) -0.3(10) yes
C(24) C(23) C(22) C(27) 3.7(8) yes
C(24) C(25) C(26) C(27) 1.2(9) yes
C(25) C(26) C(27) C(28) -179.7(5) yes
C(28) C(2) Rh(1) C(29) -28.2(5) yes
C(28) C(2) Rh(1) C(30) 10.0(5) yes
C(28) C(2) Rh(1) C(33) 95.3(7) yes
C(28) C(2) Rh(1) C(34) -108.8(8) yes
C(29) Rh(1) C(30) C(31) -119.1(6) yes
C(29) Rh(1) C(33) C(32) 52.1(5) yes
C(29) Rh(1) C(33) C(34) -67.8(4) yes
C(29) Rh(1) C(34) C(33) 111.7(4) yes
C(29) Rh(1) C(34) C(35) -6.5(5) yes
C(29) C(30) Rh(1) C(33) 112.1(4) yes
C(29) C(30) Rh(1) C(34) 75.5(4) yes
C(29) C(30) C(31) C(32) -86.3(8) yes
C(29) C(36) C(35) C(34) 27.9(10) yes
C(30) Rh(1) C(29) C(36) 123.5(6) yes
C(30) Rh(1) C(33) C(32) 17.1(5) yes
C(30) Rh(1) C(33) C(34) -102.8(4) yes
C(30) Rh(1) C(34) C(33) 74.7(4) yes
C(30) Rh(1) C(34) C(35) -43.5(5) yes
C(30) C(29) Rh(1) C(33) -67.2(4) yes
C(30) C(29) Rh(1) C(34) -102.1(4) yes
C(30) C(29) C(36) C(35) 49.8(10) yes
C(30) C(31) C(32) C(33) 20.0(9) yes
C(31) C(30) Rh(1) C(33) -7.0(5) yes
C(31) C(30) Rh(1) C(34) -43.6(5) yes
C(31) C(30) C(29) C(36) 2(1) yes
C(31) C(32) C(33) C(34) 55.3(9) yes
C(32) C(33) Rh(1) C(34) 119.9(6) yes
C(32) C(33) C(34) C(35) 1.5(9) yes
C(33) Rh(1) C(29) C(36) 56.2(5) yes
C(33) Rh(1) C(34) C(35) -118.2(7) yes
C(33) C(34) C(35) C(36) -90.7(8) yes
C(34) Rh(1) C(29) C(36) 21.4(5) yes
C(34) Rh(1) C(29) C(36) 21.4(5) yes
